data_2008417
loop_
_publ_author_name
'Horng, Den-Nan'
'Chyn, Jong-Pyng'
'Shieh, Kuan-Jiunn'
'Chou, Jeh-Li'
'Wen, Yuh-Sheng'

_publ_section_title
;
 3,5-Di-<i>tert</i>-butyl-1,2-benzoquinone
;
_journal_issue 4
_journal_name_full 'Acta Crystallographica Section C'
_journal_page_first 652
_journal_page_last 653
_journal_paper_doi 10.1107/S010827019801436X
_journal_volume 55
_journal_year 1999
_chemical_formula_moiety 'C14 H20 O2'
_chemical_formula_sum 'C14 H20 O2'
_chemical_formula_weight 220.31
_chemical_name_systematic
;
 3,5-di-tert-butyl-1,2-benzoquinone
;
_space_group_IT_number 14
_symmetry_cell_setting monoclinic
_symmetry_space_group_name_Hall '-P 2yn'
_symmetry_space_group_name_H-M 'P 1 21/n 1'
_cell_angle_alpha 90.0
_cell_angle_beta 102.940(10)
_cell_angle_gamma 90.0
_cell_formula_units_Z 4
_cell_length_a 9.2850(10)
_cell_length_b 11.860(3)
_cell_length_c 12.530(2)
_cell_measurement_reflns_used 25
_cell_measurement_temperature 293
_cell_measurement_theta_max 16.63
_cell_measurement_theta_min 7.28
_cell_volume 1344.8(4)
_computing_data_reduction 'DATRD2 in NRCVAX (Gabe et al., 1989)'
_computing_molecular_graphics 'ORTEPII (Johnson, 1976)'
_computing_publication_material 'TABLES in NRCVAX'
_computing_structure_refinement 'LSTSQ in NRCVAX'
_computing_structure_solution 'SOLVER in NRCVAX'
_diffrn_ambient_temperature 293
_diffrn_measurement_device 'Nonius CAD-4'
_diffrn_measurement_method '\w/2\q scan '
_diffrn_radiation_monochromator graphite
_diffrn_radiation_source 'X-ray tube'
_diffrn_radiation_type 'Molybdenum K\a'
_diffrn_radiation_wavelength 0.71073
_diffrn_reflns_av_R_equivalents 0.033
_diffrn_reflns_limit_h_max 11
_diffrn_reflns_limit_h_min -11
_diffrn_reflns_limit_k_max 14
_diffrn_reflns_limit_k_min 0
_diffrn_reflns_limit_l_max 14
_diffrn_reflns_limit_l_min 0
_diffrn_reflns_number 2494
_diffrn_reflns_theta_max 25.00
_diffrn_reflns_theta_min 2.39
_diffrn_standards_decay_% 3
_diffrn_standards_interval_time 60
_diffrn_standards_number 3
_exptl_absorpt_coefficient_mu 0.07
_exptl_absorpt_correction_type none
_exptl_crystal_colour 'red brown'
_exptl_crystal_density_diffrn 1.088
_exptl_crystal_density_meas ?
_exptl_crystal_description Prismatic
_exptl_crystal_F_000 480.18
_exptl_crystal_size_max 0.56
_exptl_crystal_size_mid 0.31
_exptl_crystal_size_min 0.25
_refine_diff_density_max 0.13
_refine_diff_density_min -0.15
_refine_ls_extinction_coef '3.8(2) \\times 10^4^'
_refine_ls_extinction_method 'Larson (1970)'
_refine_ls_goodness_of_fit_obs 1.90
_refine_ls_hydrogen_treatment noref
_refine_ls_matrix_type full
_refine_ls_number_parameters 146
_refine_ls_number_reflns 1434
_refine_ls_R_factor_all 0.081
_refine_ls_R_factor_obs 0.044
_refine_ls_shift/esd_max 0.001
_refine_ls_structure_factor_coef F
_refine_ls_weighting_details 'w = 1/[\s^2^(F)+0.0001F^2^]'
_refine_ls_weighting_scheme calc
_refine_ls_wR_factor_all 0.056
_refine_ls_wR_factor_obs 0.052
_reflns_number_observed 1434
_reflns_number_total 2362
_reflns_observed_criterion 'Inet > 2.0\s(Inet)'
_cod_data_source_file sk1163.cif
_cod_data_source_block 828
_cod_depositor_comments
;
The following automatic conversions were performed:
'_symmetry_cell_setting' value 'Monoclinic' changed to 'monoclinic'
according to '/home/saulius/struct/CIF-dictionaries/cif_core.dic'
dictionary named 'cif_core.dic' version 2.4.1 from 2010-06-29.

Automatic conversion script
Id: cif_fix_enum 1527 2010-12-29 10:47:43Z saulius 

The following automatic conversions were performed:

'_exptl_crystal_density_meas' value 'not measured' was changed to '?'
- the value is perceived as not measured.

Automatic conversion script
Id: cif_fix_values 3008 2015-01-20 13:52:24Z robertas 

The following automatic conversions were performed:

'_refine_ls_weighting_scheme' value 'w = 1/[\s^2^(F)+0.0001F^2^]' was
changed to 'calc'. New tag '_refine_ls_weighting_details' was
created. The value of the new tag was set to 'w =
1/[\s^2^(F)+0.0001F^2^]'.

Automatic conversion script
Id: cif_fix_values 3143 2015-03-26 13:38:13Z robertas 
;
_cod_original_cell_volume 1344.7(4)
_cod_original_sg_symbol_H-M 'P 21/n'
_cod_database_code 2008417

loop_
_symmetry_equiv_pos_as_xyz
x,y,z
-x,-y,-z
1/2-x,1/2+y,1/2-z
1/2+x,1/2-y,1/2+z

loop_
_atom_site_aniso_label
_atom_site_aniso_U_11
_atom_site_aniso_U_22
_atom_site_aniso_U_33
_atom_site_aniso_U_12
_atom_site_aniso_U_13
_atom_site_aniso_U_23
_atom_site_aniso_type_symbol
O1 0.112(2) 0.098(2) 0.0400(10) -0.0170(10) -0.0030(10) 0.0100(10) O
O2 0.0720(10) 0.0860(10) 0.0730(10) -0.0210(10) -0.0120(10) -0.0010(10) O
C1 0.069(2) 0.056(2) 0.046(2) 0.0030(10) 0.0070(10) 0.0010(10) C
C2 0.0470(10) 0.0500(10) 0.058(2) -0.0010(10) 0.0020(10) -0.0060(10) C
C3 0.0390(10) 0.0430(10) 0.053(2) 0.0030(10) 0.0070(10) 0.0000(10) C
C4 0.0420(10) 0.0450(10) 0.0470(10) -0.0010(10) 0.0040(10) 0.0040(10) C
C5 0.0400(10) 0.0440(10) 0.056(2) 0.0050(10) 0.0120(10) 0.0040(10) C
C6 0.056(2) 0.054(2) 0.053(2) 0.0010(10) 0.0130(10) 0.0070(10) C
C7 0.0460(10) 0.0520(10) 0.063(2) -0.0060(10) 0.0110(10) 0.0040(10) C
C8 0.079(2) 0.081(2) 0.070(2) -0.022(2) 0.013(2) 0.020(2) C
C9 0.075(2) 0.051(2) 0.099(2) -0.0080(10) 0.027(2) 0.003(2) C
C10 0.058(2) 0.078(2) 0.106(3) -0.007(2) 0.031(2) -0.006(2) C
C11 0.0460(10) 0.053(2) 0.065(2) -0.0050(10) 0.0100(10) 0.0040(10) C
C12 0.067(2) 0.073(2) 0.098(2) -0.027(2) 0.011(2) 0.014(2) C
C13 0.087(2) 0.077(2) 0.079(2) -0.021(2) 0.018(2) -0.020(2) C
C14 0.045(2) 0.082(2) 0.105(3) -0.003(2) -0.001(2) 0.009(2) C

loop_
_atom_site_label
_atom_site_fract_x
_atom_site_fract_y
_atom_site_fract_z
_atom_site_U_iso_or_equiv
_atom_site_thermal_displace_type
_atom_site_calc_flag
_atom_site_refinement_flags
_atom_site_type_symbol
O1 0.1458(2) 0.6306(2) 0.4957(2) 0.0900(10) Uani ? . O
O2 0.2678(2) 0.7823(2) 0.3865(2) 0.0810(10) Uani ? . O
C1 0.0893(3) 0.6441(2) 0.3991(2) 0.058(2) Uani ? . C
C2 0.1608(3) 0.7315(2) 0.3356(2) 0.0530(10) Uani ? . C
C3 0.0940(2) 0.7491(2) 0.2182(2) 0.0450(10) Uani ? . C
C4 -0.0247(2) 0.6860(2) 0.1755(2) 0.0460(10) Uani ? . C
C5 -0.0901(2) 0.5976(2) 0.2332(2) 0.0460(10) Uani ? . C
C6 -0.0357(3) 0.5805(2) 0.3407(2) 0.054(2) Uani ? . C
C7 0.1624(3) 0.8352(2) 0.1548(2) 0.0540(10) Uani ? . C
C8 0.0774(3) 0.8431(3) 0.0360(2) 0.077(2) Uani ? . C
C9 0.1663(3) 0.9522(2) 0.2068(3) 0.074(2) Uani ? . C
C10 0.3216(3) 0.7981(2) 0.1538(3) 0.079(2) Uani ? . C
C11 -0.2187(3) 0.5309(2) 0.1664(2) 0.055(2) Uani ? . C
C12 -0.2624(3) 0.4325(3) 0.2312(3) 0.080(2) Uani ? . C
C13 -0.1747(3) 0.4825(3) 0.0651(3) 0.081(2) Uani ? . C
C14 -0.3513(3) 0.6099(3) 0.1320(3) 0.080(2) Uani ? . C
H4 -0.071 0.698 0.096 0.0548 Uiso ? . H
H6 -0.077 0.521 0.382 0.0642 Uiso ? . H
H8a -0.027 0.869 0.031 0.0865 Uiso ? . H
H8b 0.077 0.770 -0.005 0.0865 Uiso ? . H
H8c 0.126 0.899 -0.004 0.0865 Uiso ? . H
H9a 0.197 1.011 0.159 0.0852 Uiso ? . H
H9b 0.221 0.953 0.285 0.0852 Uiso ? . H
H9c 0.063 0.976 0.208 0.0852 Uiso ? . H
H10a 0.327 0.721 0.123 0.0905 Uiso ? . H
H10b 0.383 0.798 0.231 0.0905 Uiso ? . H
H10c 0.366 0.854 0.110 0.0905 Uiso ? . H
H12a -0.294 0.462 0.298 0.0892 Uiso ? . H
H12b -0.180 0.376 0.251 0.0892 Uiso ? . H
H12c -0.347 0.391 0.184 0.0892 Uiso ? . H
H13a -0.256 0.434 0.022 0.0911 Uiso ? . H
H13b -0.085 0.434 0.087 0.0911 Uiso ? . H
H13c -0.155 0.542 0.014 0.0911 Uiso ? . H
H14a -0.381 0.638 0.199 0.0873 Uiso ? . H
H14b -0.438 0.566 0.090 0.0873 Uiso ? . H
H14c -0.332 0.678 0.090 0.0873 Uiso ? . H

loop_
_atom_type_symbol
_atom_type_description
_atom_type_scat_dispersion_real
_atom_type_scat_dispersion_imag
_atom_type_scat_source
C C 0.002 0.002 'International Tables Vol. IV Table 2.2B'
H H 0.000 0.000 'International Tables Vol. IV Table 2.2B'
O O 0.008 0.006 'International Tables Vol. IV Table 2.2B'

loop_
_geom_angle_atom_site_label_1
_geom_angle_atom_site_label_2
_geom_angle_atom_site_label_3
_geom_angle
O1 C1 C2 117.5(2)
O1 C1 C6 123.8(2)
C2 C1 C6 118.7(2)
O2 C2 C1 117.3(2)
O2 C2 C3 124.3(2)
C1 C2 C3 118.3(2)
C2 C3 C4 116.3(2)
C2 C3 C7 119.0(2)
C4 C3 C7 124.7(2)
C3 C4 C5 126.2(2)
C4 C5 C6 119.6(2)
C4 C5 C11 117.3(2)
C6 C5 C11 123.1(2)
C1 C6 C5 120.7(2)
C3 C7 C8 111.5(2)
C3 C7 C9 111.1(2)
C3 C7 C10 109.0(2)
C8 C7 C9 108.6(2)
C8 C7 C10 107.3(2)
C9 C7 C10 109.3(2)
C5 C11 C12 112.0(2)
C5 C11 C13 109.3(2)
C5 C11 C14 108.7(2)
C12 C11 C13 107.8(2)
C12 C11 C14 109.0(2)
C13 C11 C14 110.1(2)

loop_
_geom_bond_atom_site_label_1
_geom_bond_atom_site_label_2
_geom_bond_site_symmetry_1
_geom_bond_site_symmetry_2
_geom_bond_distance
_geom_bond_publ_flag
O1 C1 ? ? 1.217(3) ?
O2 C2 ? ? 1.214(3) ?
C1 C2 ? ? 1.544(4) ?
C1 C6 ? ? 1.439(4) ?
C2 C3 ? ? 1.478(4) ?
C3 C4 ? ? 1.340(3) ?
C3 C7 ? ? 1.518(3) ?
C4 C5 ? ? 1.479(3) ?
C5 C6 ? ? 1.344(4) ?
C5 C11 ? ? 1.518(3) ?
C7 C8 ? ? 1.523(4) ?
C7 C9 ? ? 1.530(4) ?
C7 C10 ? ? 1.545(4) ?
C11 C12 ? ? 1.528(4) ?
C11 C13 ? ? 1.530(4) ?
C11 C14 ? ? 1.530(4) ?
